data_7700229
loop_
_publ_author_name
'Braun, Christina A.'
'Martinek, Nicole'
'Zhou, Yuqiao'
'Ferguson, Michael J.'
'Rivard, Eric'

_publ_section_title
;
 Using boryl-substitution and improved Suzuki-Miyaura cross-coupling to
 access new phosphorescent tellurophenes.
;
_journal_issue 27
_journal_name_full 'Dalton transactions (Cambridge, England : 2003)'
_journal_page_first 10210
_journal_page_last 10219
_journal_paper_doi 10.1039/c9dt02095k
_journal_volume 48
_journal_year 2019
_chemical_formula_moiety 'C32 H44 B2 O2 Te'
_chemical_formula_sum 'C32 H44 B2 O2 Te'
_chemical_formula_weight 609.89
_chemical_properties_physical Moisture-sensitive
_space_group_crystal_system orthorhombic
_space_group_IT_number 34
_space_group_name_Hall 'P 2 -2n'
_space_group_name_H-M_alt 'P n n 2'
_symmetry_space_group_name_Hall 'P 2 -2n'
_symmetry_space_group_name_H-M 'P n n 2'
_atom_sites_solution_hydrogens geom
_audit_block_doi 10.5517/ccdc.csd.cc228b8z
_audit_creation_method SHELXL-2017/1
_audit_update_record
;
2019-05-07 deposited with the CCDC.    2019-06-10 downloaded from the CCDC.
;
_cell_angle_alpha 90
_cell_angle_beta 90
_cell_angle_gamma 90
_cell_formula_units_Z 2
_cell_length_a 10.0095(3)
_cell_length_b 12.3649(4)
_cell_length_c 12.5793(4)
_cell_measurement_reflns_used 9674
_cell_measurement_temperature 173(2)
_cell_measurement_theta_max 73.66
_cell_measurement_theta_min 5.02
_cell_volume 1556.90(8)
_computing_cell_refinement 'Bruker SAINT'
_computing_data_collection 'Bruker APEX2'
_computing_data_reduction 'Bruker SAINT'
_computing_molecular_graphics 'Bruker SHELXTL'
_computing_publication_material 'Bruker SHELXTL'
_computing_structure_refinement 'SHELXL-2017/1 (Sheldrick, 2017)'
_computing_structure_solution 'SHELXT-2014/5 (Sheldrick 2015)'
_diffrn_ambient_temperature 173(2)
_diffrn_measured_fraction_theta_full 0.999
_diffrn_measured_fraction_theta_max 0.993
_diffrn_measurement_device_type 'Bruker APEX-II CCD'
_diffrn_measurement_method '\f and \w scans'
_diffrn_radiation_type CuK\a
_diffrn_radiation_wavelength 1.54178
_diffrn_reflns_av_R_equivalents 0.0180
_diffrn_reflns_av_unetI/netI 0.0270
_diffrn_reflns_Laue_measured_fraction_full 0.999
_diffrn_reflns_Laue_measured_fraction_max 0.993
_diffrn_reflns_limit_h_max 12
_diffrn_reflns_limit_h_min -12
_diffrn_reflns_limit_k_max 14
_diffrn_reflns_limit_k_min -14
_diffrn_reflns_limit_l_max 15
_diffrn_reflns_limit_l_min -15
_diffrn_reflns_number 10692
_diffrn_reflns_point_group_measured_fraction_full 0.990
_diffrn_reflns_point_group_measured_fraction_max 0.984
_diffrn_reflns_theta_full 67.679
_diffrn_reflns_theta_max 74.077
_diffrn_reflns_theta_min 5.015
_exptl_absorpt_coefficient_mu 7.720
_exptl_absorpt_correction_T_max 0.7283
_exptl_absorpt_correction_T_min 0.5217
_exptl_absorpt_correction_type numerical
_exptl_absorpt_process_details
; 
 SADABS 2016/2: Krause, L., Herbst-Irmer, R., Sheldrick G.M. & Stalke D., 
 J. Appl. Cryst. 48 (2015) 3-10 
;
_exptl_crystal_colour yellow
_exptl_crystal_density_diffrn 1.301
_exptl_crystal_description fragment
_exptl_crystal_F_000 628
_exptl_crystal_preparation Luminescent
_exptl_crystal_recrystallization_method 'Re-crystallisation from solvent: pentane'
_exptl_crystal_size_max 0.117
_exptl_crystal_size_mid 0.094
_exptl_crystal_size_min 0.062
_refine_diff_density_max 0.220
_refine_diff_density_min -0.262
_refine_diff_density_rms 0.039
_refine_ls_abs_structure_details
; 
 Flack x determined using 1392 quotients [(I+)-(I-)]/[(I+)+(I-)] 
 (Parsons, Flack and Wagner, Acta Cryst. B69 (2013) 249-259). 
;
_refine_ls_abs_structure_Flack 0.006(3)
_refine_ls_extinction_method none
_refine_ls_goodness_of_fit_ref 1.081
_refine_ls_hydrogen_treatment constr
_refine_ls_matrix_type full
_refine_ls_number_parameters 171
_refine_ls_number_reflns 3126
_refine_ls_number_restraints 1
_refine_ls_restrained_S_all 1.080
_refine_ls_R_factor_all 0.0165
_refine_ls_R_factor_gt 0.0158
_refine_ls_shift/su_max 0.002
_refine_ls_shift/su_mean 0.000
_refine_ls_structure_factor_coef Fsqd
_refine_ls_weighting_details 'w=1/[\s^2^(Fo^2^)+(0.0106P)^2^+0.3501P] where P=(Fo^2^+2Fc^2^)/3'
_refine_ls_weighting_scheme calc
_refine_ls_wR_factor_gt 0.0390
_refine_ls_wR_factor_ref 0.0399
_reflns_Friedel_coverage 0.892
_reflns_Friedel_fraction_full 0.981
_reflns_Friedel_fraction_max 0.974
_reflns_number_gt 3037
_reflns_number_total 3126
_reflns_threshold_expression 'I > 2\s(I)'
_cod_data_source_file c9dt02095k2.cif
_cod_data_source_block riv1898
_cod_depositor_comments 'Adding full bibliography for 7700228--7700231.cif.'
_cod_database_code 7700229
_shelx_shelxl_version_number 2017/1
_shelx_space_group_comment
; 
The symmetry employed for this shelxl refinement is uniquely defined 
by the following loop, which should always be used as a source of 
symmetry information in preference to the above space-group names. 
They are only intended as comments. 
;

loop_
_space_group_symop_operation_xyz
'x, y, z'
'-x, -y, z'
'x+1/2, -y+1/2, z+1/2'
'-x+1/2, y+1/2, z+1/2'

loop_
_atom_site_label
_atom_site_type_symbol
_atom_site_fract_x
_atom_site_fract_y
_atom_site_fract_z
_atom_site_U_iso_or_equiv
_atom_site_adp_type
_atom_site_occupancy
_atom_site_site_symmetry_order
_atom_site_calc_flag
_atom_site_refinement_flags_posn
_atom_site_refinement_flags_adp
_atom_site_refinement_flags_occupancy
Te1 Te 0.500000 0.500000 0.50283(7) 0.02895(7) Uani 1 2 d S T P
O1 O 0.6865(2) 0.76421(15) 0.68037(15) 0.0409(4) Uani 1 1 d . . .
C1 C 0.5687(2) 0.59571(19) 0.62547(18) 0.0286(4) Uani 1 1 d . . .
C2 C 0.5392(2) 0.54912(19) 0.72276(18) 0.0274(4) Uani 1 1 d . . .
C3 C 0.5862(3) 0.5992(2) 0.82633(19) 0.0341(5) Uani 1 1 d . . .
H3A H 0.534835 0.666269 0.839509 0.041 Uiso 1 1 calc R U .
H3B H 0.681524 0.619328 0.819251 0.041 Uiso 1 1 calc R U .
C4 C 0.5703(3) 0.5238(3) 0.9220(2) 0.0425(6) Uani 1 1 d . . .
H4A H 0.637108 0.464945 0.918098 0.051 Uiso 1 1 calc R U .
H4B H 0.585473 0.564689 0.988571 0.051 Uiso 1 1 calc R U .
C5 C 0.7496(3) 0.8688(2) 0.6682(2) 0.0454(6) Uani 1 1 d . . .
H5 H 0.730718 0.898435 0.595776 0.054 Uiso 1 1 calc R U .
C6 C 0.8952(4) 0.8569(3) 0.6833(5) 0.0790(13) Uani 1 1 d . . .
H6A H 0.938424 0.927561 0.675175 0.095 Uiso 1 1 calc R U .
H6B H 0.913032 0.828675 0.754728 0.095 Uiso 1 1 calc R U .
H6C H 0.930750 0.806669 0.630156 0.095 Uiso 1 1 calc R U .
C7 C 0.6900(5) 0.9418(4) 0.7518(5) 0.0842(14) Uani 1 1 d . . .
H7A H 0.730091 1.013926 0.746420 0.101 Uiso 1 1 calc R U .
H7B H 0.593255 0.947226 0.740856 0.101 Uiso 1 1 calc R U .
H7C H 0.707778 0.911785 0.822508 0.101 Uiso 1 1 calc R U .
C11 C 0.6460(2) 0.74628(19) 0.47880(17) 0.0301(5) Uani 1 1 d . . .
C12 C 0.7536(2) 0.7177(2) 0.4119(2) 0.0331(5) Uani 1 1 d . . .
C13 C 0.7595(3) 0.7566(2) 0.3082(2) 0.0385(6) Uani 1 1 d . . .
H13 H 0.832150 0.735990 0.264011 0.046 Uiso 1 1 calc R U .
C14 C 0.6620(3) 0.8249(2) 0.2679(2) 0.0408(6) Uani 1 1 d . . .
C15 C 0.5558(3) 0.8527(2) 0.3338(2) 0.0407(6) Uani 1 1 d . . .
H15 H 0.488033 0.899163 0.307277 0.049 Uiso 1 1 calc R U .
C16 C 0.5461(3) 0.8144(2) 0.4373(2) 0.0352(5) Uani 1 1 d . . .
C17 C 0.8637(3) 0.6454(3) 0.4533(3) 0.0457(6) Uani 1 1 d . . .
H17A H 0.938433 0.645447 0.402976 0.055 Uiso 1 1 calc R U .
H17B H 0.829710 0.571540 0.461482 0.055 Uiso 1 1 calc R U .
H17C H 0.894471 0.672346 0.522400 0.055 Uiso 1 1 calc R U .
C18 C 0.6707(3) 0.8679(3) 0.1557(3) 0.0586(9) Uani 1 1 d . . .
H18A H 0.762478 0.891125 0.141070 0.070 Uiso 1 1 calc R U .
H18B H 0.610084 0.929659 0.147837 0.070 Uiso 1 1 calc R U .
H18C H 0.645178 0.810940 0.105562 0.070 Uiso 1 1 calc R U .
C19 C 0.4272(3) 0.8462(3) 0.5051(3) 0.0521(6) Uani 1 1 d . . .
H19A H 0.384030 0.910114 0.474409 0.063 Uiso 1 1 calc R U .
H19B H 0.457435 0.862724 0.577381 0.063 Uiso 1 1 calc R U .
H19C H 0.363179 0.786240 0.507325 0.063 Uiso 1 1 calc R U .
B1 B 0.6376(3) 0.7050(2) 0.5979(2) 0.0307(5) Uani 1 1 d . . .

loop_
_atom_site_aniso_label
_atom_site_aniso_U_11
_atom_site_aniso_U_22
_atom_site_aniso_U_33
_atom_site_aniso_U_23
_atom_site_aniso_U_13
_atom_site_aniso_U_12
Te1 0.03668(10) 0.02712(10) 0.02304(9) 0.000 0.000 -0.00449(7)
O1 0.0574(11) 0.0302(9) 0.0351(9) 0.0031(7) -0.0025(8) -0.0138(8)
C1 0.0329(11) 0.0251(10) 0.0277(10) -0.0026(9) -0.0023(8) -0.0022(8)
C2 0.0298(9) 0.0249(11) 0.0276(11) -0.0007(9) -0.0017(9) -0.0005(9)
C3 0.0387(12) 0.0348(12) 0.0286(11) -0.0012(10) -0.0028(9) -0.0045(10)
C4 0.0516(17) 0.0480(15) 0.0278(12) 0.0019(11) -0.0048(11) -0.0077(13)
C5 0.0658(17) 0.0285(13) 0.0418(14) 0.0019(11) -0.0075(13) -0.0147(12)
C6 0.068(2) 0.050(2) 0.119(4) -0.012(2) 0.011(2) -0.0203(18)
C7 0.087(3) 0.047(2) 0.119(4) -0.028(2) 0.016(3) -0.0102(19)
C11 0.0349(10) 0.0251(11) 0.0304(13) 0.0005(8) -0.0003(8) -0.0034(8)
C12 0.0340(11) 0.0313(12) 0.0341(11) -0.0014(9) -0.0012(9) -0.0048(9)
C13 0.0353(12) 0.0471(16) 0.0331(13) -0.0021(10) 0.0014(10) -0.0089(11)
C14 0.0469(14) 0.0440(15) 0.0316(12) 0.0072(11) -0.0060(10) -0.0142(12)
C15 0.0419(13) 0.0365(14) 0.0438(15) 0.0101(11) -0.0077(11) -0.0029(11)
C16 0.0373(12) 0.0295(13) 0.0387(14) 0.0038(10) -0.0012(11) -0.0007(10)
C17 0.0405(13) 0.0517(17) 0.0448(15) -0.0025(13) -0.0011(12) 0.0087(12)
C18 0.0546(17) 0.082(3) 0.0391(16) 0.0214(15) -0.0057(13) -0.0142(17)
C19 0.0478(14) 0.0578(17) 0.0508(14) 0.0008(18) 0.0062(17) 0.0149(12)
B1 0.0342(13) 0.0262(13) 0.0316(14) 0.0017(10) -0.0002(10) -0.0023(10)

loop_
_atom_type_symbol
_atom_type_description
_atom_type_scat_dispersion_real
_atom_type_scat_dispersion_imag
_atom_type_scat_source
C C 0.0181 0.0091 'International Tables Vol C Tables 4.2.6.8 and 6.1.1.4'
H H 0.0000 0.0000 'International Tables Vol C Tables 4.2.6.8 and 6.1.1.4'
B B 0.0090 0.0039 'International Tables Vol C Tables 4.2.6.8 and 6.1.1.4'
O O 0.0492 0.0322 'International Tables Vol C Tables 4.2.6.8 and 6.1.1.4'
Te Te -0.1759 6.3531 'International Tables Vol C Tables 4.2.6.8 and 6.1.1.4'

loop_
_geom_angle_atom_site_label_1
_geom_angle_atom_site_label_2
_geom_angle_atom_site_label_3
_geom_angle
_geom_angle_site_symmetry_1
_geom_angle_site_symmetry_3
C1 Te1 C1 83.17(14) . 2_665
B1 O1 C5 123.9(2) . .
C2 C1 B1 130.8(2) . .
C2 C1 Te1 110.56(17) . .
B1 C1 Te1 118.65(16) . .
C1 C2 C2 117.74(14) . 2_665
C1 C2 C3 121.5(2) . .
C2 C2 C3 120.73(13) 2_665 .
C2 C3 C4 113.2(2) . .
C4 C4 C3 109.4(2) 2_665 .
O1 C5 C6 109.1(3) . .
O1 C5 C7 106.7(3) . .
C6 C5 C7 111.1(3) . .
C16 C11 C12 118.1(2) . .
C16 C11 B1 120.4(2) . .
C12 C11 B1 121.5(2) . .
C13 C12 C11 120.3(2) . .
C13 C12 C17 119.7(2) . .
C11 C12 C17 119.9(2) . .
C14 C13 C12 121.5(3) . .
C13 C14 C15 118.0(2) . .
C13 C14 C18 121.0(3) . .
C15 C14 C18 121.0(3) . .
C16 C15 C14 121.9(3) . .
C15 C16 C11 120.1(2) . .
C15 C16 C19 119.6(3) . .
C11 C16 C19 120.3(3) . .
O1 B1 C1 117.2(2) . .
O1 B1 C11 121.9(2) . .
C1 B1 C11 120.9(2) . .

loop_
_geom_bond_atom_site_label_1
_geom_bond_atom_site_label_2
_geom_bond_distance
_geom_bond_site_symmetry_2
Te1 C1 2.063(2) .
Te1 C1 2.063(2) 2_665
O1 B1 1.361(3) .
O1 C5 1.448(3) .
C1 C2 1.385(3) .
C1 B1 1.556(3) .
C2 C2 1.446(5) 2_665
C2 C3 1.517(3) .
C3 C4 1.530(4) .
C4 C4 1.526(6) 2_665
C5 C6 1.477(5) .
C5 C7 1.510(5) .
C11 C16 1.408(3) .
C11 C12 1.411(3) .
C11 B1 1.585(3) .
C12 C13 1.392(4) .
C12 C17 1.512(4) .
C13 C14 1.387(4) .
C14 C15 1.391(4) .
C14 C18 1.510(4) .
C15 C16 1.388(4) .
C16 C19 1.517(4) .

loop_
_geom_torsion_atom_site_label_1
_geom_torsion_atom_site_label_2
_geom_torsion_atom_site_label_3
_geom_torsion_atom_site_label_4
_geom_torsion
_geom_torsion_site_symmetry_1
_geom_torsion_site_symmetry_4
C1 Te1 C1 C2 1.49(12) 2_665 .
C1 Te1 C1 B1 -176.5(2) 2_665 .
B1 C1 C2 C2 173.4(3) . 2_665
Te1 C1 C2 C2 -4.3(3) . 2_665
B1 C1 C2 C3 -6.2(4) . .
Te1 C1 C2 C3 176.08(18) . .
C1 C2 C3 C4 -167.4(2) . .
C2 C2 C3 C4 13.0(4) 2_665 .
C2 C3 C4 C4 -48.5(4) . 2_665
B1 O1 C5 C6 -106.0(4) . .
B1 O1 C5 C7 133.8(3) . .
C16 C11 C12 C13 0.2(3) . .
B1 C11 C12 C13 -178.9(2) . .
C16 C11 C12 C17 179.5(2) . .
B1 C11 C12 C17 0.4(4) . .
C11 C12 C13 C14 0.6(4) . .
C17 C12 C13 C14 -178.7(3) . .
C12 C13 C14 C15 -0.9(4) . .
C12 C13 C14 C18 179.1(3) . .
C13 C14 C15 C16 0.2(4) . .
C18 C14 C15 C16 -179.7(3) . .
C14 C15 C16 C11 0.6(4) . .
C14 C15 C16 C19 -179.2(3) . .
C12 C11 C16 C15 -0.8(4) . .
B1 C11 C16 C15 178.3(2) . .
C12 C11 C16 C19 179.0(3) . .
B1 C11 C16 C19 -1.9(4) . .
C5 O1 B1 C1 -178.1(2) . .
C5 O1 B1 C11 0.1(4) . .
C2 C1 B1 O1 5.0(4) . .
Te1 C1 B1 O1 -177.49(19) . .
C2 C1 B1 C11 -173.3(3) . .
Te1 C1 B1 C11 4.3(3) . .
C16 C11 B1 O1 -86.0(3) . .
C12 C11 B1 O1 93.1(3) . .
C16 C11 B1 C1 92.1(3) . .
C12 C11 B1 C1 -88.8(3) . .
